data_1529563
loop_
_publ_author_name
'Andrews-Allen, E.M.'
'Robinson, W.R.'

_publ_section_title
;
 Crystal Structures of a Cesium Iron(III) Phosphate, Cs3 Fe4 (P O4)5, and
 a Cesium Iron(III) Oxyphosphate, Cs7 Fe7 (P O4)8 O2
;
_journal_name_full 'Journal of Solid State Chemistry'
_journal_page_first 88
_journal_page_last 97
_journal_volume 74
_journal_year 1988
_chemical_formula_sum 'Cs7 Fe7 O34 P8'
_chemical_name_systematic 'Cs7 Fe7 (P O4)8 O2'
_space_group_IT_number 14
_symmetry_space_group_name_Hall '-P 2ybc'
_symmetry_space_group_name_H-M 'P 1 21/c 1'
_cell_angle_alpha 90
_cell_angle_beta 108.63
_cell_angle_gamma 90
_cell_formula_units_Z 2
_cell_length_a 8.339
_cell_length_b 22.54
_cell_length_c 10.067
_cell_volume 1793.055
_citation_journal_id_ASTM JSSCBI
_cod_data_source_file Andrews-Allen_JSSCBI_1988_1624.cif
_cod_data_source_block Cs7Fe7O34P8
_cod_database_code 1529563

loop_
_symmetry_equiv_pos_as_xyz
x,y,z
-x,y+1/2,-z+1/2
-x,-y,-z
x,-y-1/2,z-1/2

loop_
_atom_site_label
_atom_site_type_symbol
_atom_site_fract_x
_atom_site_fract_y
_atom_site_fract_z
_atom_site_occupancy
_atom_site_U_iso_or_equiv
O15 O-2 0.991 0.4974 0.328 1 0.0
P3 P+5 0.007 0.2096 0.1162 1 0.0
O12 O-2 -0.029 0.2647 0.025 1 0.0
O8 O-2 0.193 0.628 0.086 1 0.0
O6 O-2 0.372 0.5364 0.121 1 0.0
O1 O-2 0.947 0.6078 0.212 1 0.0
O17 O-2 0.754 0.5589 0.357 1 0.0
Cs4 Cs+1 0.5774 0.2574 0.4071 1 0.0
O4 O-2 0.292 0.3199 -0.057 1 0.0
O5 O-2 0.483 0.349 0.191 1 0.0
P2 P+5 0.3409 0.5938 0.1873 1 0.0
O13 O-2 -0.039 0.2245 0.249 1 0.0
O7 O-2 0.496 0.6352 0.2281 1 0.0
P4 P+5 0.8022 0.4957 0.3214 1 0.0
O14 O-2 0.692 0.4765 0.174 1 0.0
Cs2 Cs+1 0.3775 0.43644 0.3886 1 0.0
O10 O-2 0.196 0.1928 0.152 1 0.0
O3 O-2 0.17 0.3753 0.092 1 0.0
O16 O-2 0.777 0.4506 0.426 1 0.0
Fe3 Fe+3 0.9845 0.6681 0.0866 1 0.0
Cs3 Cs+1 0 0.5 0 1 0.0
O11 O-2 -0.101 0.1586 0.035 1 0.0
O9 O-2 0.298 0.5751 0.323 1 0.0
Cs1 Cs+1 0.8679 0.14503 0.7288 1 0.0
Fe1 Fe+3 0.5 0.5 0 1 0.0
P1 P+5 0.3393 0.3647 0.0657 1 0.0
Fe2 Fe+3 0.1004 0.5772 0.3793 1 0.0
Fe4 Fe+3 0.2793 0.1238 0.2786 1 0.0
O2 O-2 0.381 0.4203 -0.017 1 0.0
